data_4338902
loop_
_publ_author_name
'Piglosiewicz, Ingmar M.'
'Beckhaus, R\"udiger'
'Wittstock, Gunther'
'Saak, Wolfgang'
'Haase, Detlef'

_publ_section_title
;
 Selective oxidation and reduction of trinuclear titanium(II)
 hexaazatrinaphthylene complexes-synthesis, structure, and electrochemical
 investigations.
;
_journal_issue 18
_journal_name_full 'Inorganic chemistry'
_journal_page_first 7610
_journal_page_last 7620
_journal_paper_doi 10.1021/ic701009u
_journal_volume 46
_journal_year 2007
_chemical_formula_sum 'C69 H72 B4 F16 N6 O3 Ti3'
_chemical_formula_weight 1524.27
_chemical_name_systematic
; 
 ? 
;
_space_group_IT_number 14
_symmetry_cell_setting monoclinic
_symmetry_space_group_name_Hall '-P 2yn'
_symmetry_space_group_name_H-M 'P 1 21/n 1'
_atom_sites_solution_hydrogens geom
_atom_sites_solution_primary direct
_atom_sites_solution_secondary difmap
_audit_creation_method SHELXL-97
_cell_angle_alpha 90.00
_cell_angle_beta 92.708(8)
_cell_angle_gamma 90.00
_cell_formula_units_Z 4
_cell_length_a 12.8067(6)
_cell_length_b 29.0762(11)
_cell_length_c 19.5370(16)
_cell_measurement_temperature 153(2)
_cell_volume 7266.9(7)
_computing_cell_refinement 'IPDS (Stoe, 1999)'
_computing_data_collection 'IPDS (Stoe, 1999)'
_computing_data_reduction 'XRED (Stoe, 1997)'
_computing_molecular_graphics 'Ortep-3 for Windows (Farrugia, 1997)'
_computing_publication_material 'SHELX-97 (Sheldrick, 1997)'
_computing_structure_refinement 'SHELXL-97 (Sheldrick, 1997)'
_computing_structure_solution 'SHELXS-97 (Sheldrick, 1990)'
_diffrn_ambient_temperature 153(2)
_diffrn_measured_fraction_theta_full 0.943
_diffrn_measured_fraction_theta_max 0.943
_diffrn_measurement_device_type 'Stoe IPDS'
_diffrn_radiation_monochromator graphite
_diffrn_radiation_source 'fine-focus sealed tube'
_diffrn_radiation_type MoK\a
_diffrn_radiation_wavelength 0.71073
_diffrn_reflns_av_R_equivalents 0.2438
_diffrn_reflns_av_sigmaI/netI 0.2886
_diffrn_reflns_limit_h_max 15
_diffrn_reflns_limit_h_min -15
_diffrn_reflns_limit_k_max 35
_diffrn_reflns_limit_k_min -35
_diffrn_reflns_limit_l_max 24
_diffrn_reflns_limit_l_min -24
_diffrn_reflns_number 60017
_diffrn_reflns_theta_full 26.20
_diffrn_reflns_theta_max 26.20
_diffrn_reflns_theta_min 2.07
_exptl_absorpt_coefficient_mu 0.412
_exptl_absorpt_correction_T_max 0.9678
_exptl_absorpt_correction_T_min 0.9004
_exptl_absorpt_correction_type numerical
_exptl_absorpt_process_details 'XRED (Stoe, 1997)'
_exptl_crystal_colour black
_exptl_crystal_density_diffrn 1.393
_exptl_crystal_density_method 'not measured'
_exptl_crystal_description Plate
_exptl_crystal_F_000 3128
_exptl_crystal_size_max 0.26
_exptl_crystal_size_mid 0.21
_exptl_crystal_size_min 0.08
_refine_diff_density_max 2.413
_refine_diff_density_min -0.955
_refine_diff_density_rms 0.244
_refine_ls_extinction_method none
_refine_ls_goodness_of_fit_ref 1.602
_refine_ls_hydrogen_treatment constr
_refine_ls_matrix_type full
_refine_ls_number_parameters 523
_refine_ls_number_reflns 13759
_refine_ls_number_restraints 28
_refine_ls_restrained_S_all 1.603
_refine_ls_R_factor_all 0.3414
_refine_ls_R_factor_gt 0.2130
_refine_ls_shift/su_max 0.002
_refine_ls_shift/su_mean 0.000
_refine_ls_structure_factor_coef Fsqd
_refine_ls_weighting_details 'calc w=1/[\s^2^(Fo^2^)+(0.1000P)^2^+0.0000P] where P=(Fo^2^+2Fc^2^)/3'
_refine_ls_weighting_scheme calc
_refine_ls_wR_factor_gt 0.4325
_refine_ls_wR_factor_ref 0.4656
_reflns_number_gt 4572
_reflns_number_total 13759
_reflns_threshold_expression >2sigma(I)
_cod_data_source_file ic701009u-file005.cif
_cod_data_source_block IP380C
_cod_original_sg_symbol_H-M P21/n
_cod_database_code 4338902

loop_
_symmetry_equiv_pos_as_xyz
'x, y, z'
'-x+1/2, y+1/2, -z+1/2'
'-x, -y, -z'
'x-1/2, -y-1/2, z-1/2'

loop_
_atom_site_label
_atom_site_type_symbol
_atom_site_fract_x
_atom_site_fract_y
_atom_site_fract_z
_atom_site_U_iso_or_equiv
_atom_site_adp_type
_atom_site_occupancy
_atom_site_symmetry_multiplicity
_atom_site_calc_flag
_atom_site_refinement_flags
Ti1 Ti 0.7413(3) 0.24720(8) 1.18264(14) 0.0338(8) Uani 1 1 d .
Ti2 Ti 0.7903(3) 0.37324(8) 0.87232(15) 0.0353(8) Uani 1 1 d .
Ti3 Ti 0.7203(3) 0.12829(8) 0.86116(14) 0.0343(8) Uani 1 1 d .
N1 N 0.7274(11) 0.2024(3) 1.0934(6) 0.028(3) Uani 1 1 d .
N2 N 0.7628(10) 0.2935(3) 1.0996(6) 0.031(3) Uani 1 1 d .
N3 N 0.7806(10) 0.3439(4) 0.9755(6) 0.026(3) Uiso 1 1 d .
N4 N 0.7666(12) 0.2998(4) 0.8520(6) 0.040(4) Uani 1 1 d .
N5 N 0.7455(10) 0.2029(4) 0.8501(6) 0.028(3) Uani 1 1 d .
N6 N 0.7216(11) 0.1558(3) 0.9650(6) 0.031(3) Uani 1 1 d .
C1 C 0.7421(9) 0.2247(2) 1.0325(3) 0.025(4) Uani 1 1 d G
C2 C 0.7558(9) 0.2721(2) 1.0349(3) 0.026(4) Uani 1 1 d G
C3 C 0.7660(9) 0.29681(18) 0.9747(4) 0.025(4) Uani 1 1 d G
C4 C 0.7626(9) 0.2741(3) 0.9120(3) 0.024(4) Uani 1 1 d G
C5 C 0.7489(9) 0.2267(3) 0.9096(3) 0.026(4) Uani 1 1 d G
C6 C 0.7387(9) 0.20200(19) 0.9698(4) 0.033(4) Uani 1 1 d G
C7 C 0.7804(13) 0.3407(4) 1.1017(7) 0.029(4) Uani 1 1 d .
C8 C 0.7970(14) 0.3642(5) 1.1638(8) 0.037(4) Uani 1 1 d .
H8 H 0.7942 0.3477 1.2057 0.044 Uiso 1 1 calc R
C9 C 0.8179(14) 0.4120(5) 1.1651(8) 0.037(4) Uani 1 1 d .
C10 C 0.8304(14) 0.4365(5) 1.1027(8) 0.038(4) Uani 1 1 d .
C11 C 0.8099(14) 0.4137(4) 1.0406(9) 0.035(4) Uani 1 1 d .
H11 H 0.8080 0.4309 0.9993 0.042 Uiso 1 1 calc R
C12 C 0.7922(13) 0.3663(5) 1.0375(7) 0.032(4) Uani 1 1 d .
C13 C 0.8400(17) 0.4345(5) 1.2344(9) 0.053(5) Uani 1 1 d .
H13A H 0.8859 0.4611 1.2291 0.079 Uiso 1 1 calc R
H13B H 0.8743 0.4123 1.2658 0.079 Uiso 1 1 calc R
H13C H 0.7741 0.4446 1.2531 0.079 Uiso 1 1 calc R
C14 C 0.8502(17) 0.4870(5) 1.1058(11) 0.058(6) Uani 1 1 d .
H14A H 0.8330 0.4987 1.1510 0.088 Uiso 1 1 calc R
H14B H 0.8066 0.5025 1.0703 0.088 Uiso 1 1 calc R
H14C H 0.9241 0.4930 1.0983 0.088 Uiso 1 1 calc R
C15 C 0.7694(15) 0.2760(5) 0.7933(9) 0.041(5) Uani 1 1 d .
C16 C 0.7727(17) 0.2987(5) 0.7297(9) 0.050(5) Uani 1 1 d .
H16 H 0.7743 0.3314 0.7298 0.061 Uiso 1 1 calc R
C17 C 0.7739(17) 0.2766(5) 0.6671(9) 0.054(6) Uani 1 1 d .
C18 C 0.770(2) 0.2287(6) 0.6651(8) 0.065(7) Uani 1 1 d .
C19 C 0.7616(16) 0.2039(5) 0.7260(8) 0.046(5) Uani 1 1 d .
H19 H 0.7579 0.1713 0.7245 0.055 Uiso 1 1 calc R
C20 C 0.7583(13) 0.2269(5) 0.7901(8) 0.033(4) Uani 1 1 d .
C21 C 0.781(2) 0.3042(7) 0.6015(10) 0.073(7) Uani 1 1 d .
H21A H 0.8435 0.2945 0.5777 0.110 Uiso 1 1 calc R
H21B H 0.7871 0.3370 0.6126 0.110 Uiso 1 1 calc R
H21C H 0.7188 0.2989 0.5718 0.110 Uiso 1 1 calc R
C22 C 0.769(2) 0.2025(6) 0.5964(9) 0.074(8) Uani 1 1 d .
H22A H 0.7056 0.2102 0.5691 0.111 Uiso 1 1 calc R
H22B H 0.7712 0.1693 0.6052 0.111 Uiso 1 1 calc R
H22C H 0.8306 0.2113 0.5712 0.111 Uiso 1 1 calc R
C23 C 0.7042(14) 0.1315(4) 1.0277(8) 0.037(4) Uani 1 1 d .
C24 C 0.6823(14) 0.0846(4) 1.0265(9) 0.036(4) Uani 1 1 d .
H24 H 0.6796 0.0689 0.9838 0.043 Uiso 1 1 calc R
C25 C 0.6653(16) 0.0613(5) 1.0828(10) 0.049(5) Uani 1 1 d .
C26 C 0.6642(17) 0.0838(5) 1.1493(8) 0.048(5) Uani 1 1 d .
C27 C 0.6870(16) 0.1304(5) 1.1504(8) 0.047(5) Uani 1 1 d .
H27 H 0.6883 0.1462 1.1930 0.057 Uiso 1 1 calc R
C28 C 0.7082(13) 0.1550(5) 1.0915(8) 0.032(4) Uani 1 1 d .
C29 C 0.633(2) 0.0094(5) 1.0805(11) 0.096(10) Uani 1 1 d .
H29A H 0.6824 -0.0086 1.1093 0.144 Uiso 1 1 calc R
H29B H 0.6331 -0.0018 1.0332 0.144 Uiso 1 1 calc R
H29C H 0.5625 0.0060 1.0976 0.144 Uiso 1 1 calc R
C30 C 0.640(2) 0.0588(6) 1.2138(9) 0.077(8) Uani 1 1 d .
H30A H 0.5932 0.0330 1.2028 0.115 Uiso 1 1 calc R
H30B H 0.6064 0.0799 1.2450 0.115 Uiso 1 1 calc R
H30C H 0.7053 0.0472 1.2359 0.115 Uiso 1 1 calc R
C31 C 0.9159(15) 0.2688(4) 1.1969(7) 0.060(3) Uani 1 1 d G
H31 H 0.9386 0.2947 1.1720 0.073 Uiso 1 1 calc R
C32 C 0.9206(12) 0.2223(4) 1.1752(6) 0.060(3) Uani 1 1 d G
H32 H 0.9481 0.2116 1.1337 0.073 Uiso 1 1 calc R
C33 C 0.8769(13) 0.1945(3) 1.2263(7) 0.060(3) Uani 1 1 d G
H33 H 0.8701 0.1619 1.2250 0.073 Uiso 1 1 calc R
C34 C 0.8452(13) 0.2238(5) 1.2796(6) 0.060(3) Uani 1 1 d G
H34 H 0.8123 0.2142 1.3198 0.073 Uiso 1 1 calc R
C35 C 0.8712(8) 0.2701(6) 1.2627(9) 0.060(3) Uani 1 1 d G
H35 H 0.8607 0.2966 1.2899 0.073 Uiso 1 1 calc R
C36 C 0.6096(9) 0.2223(3) 1.2514(6) 0.060(3) Uani 1 1 d G
H36 H 0.6181 0.1945 1.2767 0.072 Uiso 1 1 calc R
C37 C 0.6367(9) 0.2670(3) 1.2752(4) 0.060(3) Uani 1 1 d G
H37 H 0.6664 0.2745 1.3192 0.072 Uiso 1 1 calc R
C38 C 0.6114(9) 0.2987(3) 1.2216(6) 0.060(3) Uani 1 1 d G
H38 H 0.6214 0.3310 1.2235 0.072 Uiso 1 1 calc R
C39 C 0.5688(8) 0.2735(4) 1.1646(5) 0.060(3) Uani 1 1 d G
H39 H 0.5452 0.2860 1.1217 0.072 Uiso 1 1 calc R
C40 C 0.5677(9) 0.2262(3) 1.1830(6) 0.060(3) Uani 1 1 d G
H40 H 0.5432 0.2016 1.1546 0.072 Uiso 1 1 calc R
C41 C 0.9683(12) 0.3504(3) 0.8650(7) 0.055(2) Uani 1 1 d G
H41 H 0.9887 0.3191 0.8695 0.066 Uiso 1 1 calc R
C42 C 0.9614(12) 0.3826(4) 0.9194(5) 0.055(2) Uani 1 1 d G
H42 H 0.9764 0.3765 0.9666 0.066 Uiso 1 1 calc R
C43 C 0.9281(12) 0.4253(3) 0.8907(6) 0.055(2) Uani 1 1 d G
H43 H 0.9169 0.4529 0.9154 0.066 Uiso 1 1 calc R
C44 C 0.9145(11) 0.4196(3) 0.8186(6) 0.055(2) Uani 1 1 d G
H44 H 0.8926 0.4426 0.7867 0.066 Uiso 1 1 calc R
C45 C 0.9393(12) 0.3733(4) 0.8028(5) 0.055(2) Uani 1 1 d G
H45 H 0.9370 0.3600 0.7583 0.066 Uiso 1 1 calc R
C46 C 0.6075(13) 0.3793(4) 0.8879(7) 0.078(3) Uani 1 1 d G
H46 H 0.5738 0.3608 0.9203 0.094 Uiso 1 1 calc R
C47 C 0.6521(14) 0.4234(4) 0.9005(6) 0.078(3) Uani 1 1 d G
H47 H 0.6535 0.4395 0.9428 0.094 Uiso 1 1 calc R
C48 C 0.6943(12) 0.4390(4) 0.8388(8) 0.078(3) Uani 1 1 d G
H48 H 0.7288 0.4675 0.8325 0.094 Uiso 1 1 calc R
C49 C 0.6757(13) 0.4046(4) 0.7880(6) 0.078(3) Uani 1 1 d G
H49 H 0.6957 0.4061 0.7419 0.094 Uiso 1 1 calc R
C50 C 0.6221(13) 0.3677(3) 0.8184(7) 0.078(3) Uani 1 1 d G
H50 H 0.5999 0.3401 0.7962 0.094 Uiso 1 1 calc R
C51 C 0.8933(11) 0.1314(3) 0.8294(8) 0.073(3) Uani 1 1 d G
H51 H 0.9214 0.1594 0.8131 0.088 Uiso 1 1 calc R
C52 C 0.8413(12) 0.0972(4) 0.7888(6) 0.073(3) Uani 1 1 d G
H52 H 0.8284 0.0982 0.7405 0.088 Uiso 1 1 calc R
C53 C 0.8118(11) 0.0611(4) 0.8330(8) 0.073(3) Uani 1 1 d G
H53 H 0.7758 0.0338 0.8195 0.088 Uiso 1 1 calc R
C54 C 0.8457(12) 0.0731(4) 0.9009(7) 0.073(3) Uani 1 1 d G
H54 H 0.8363 0.0552 0.9408 0.088 Uiso 1 1 calc R
C55 C 0.8961(12) 0.1165(4) 0.8987(7) 0.073(3) Uani 1 1 d G
H55 H 0.9263 0.1328 0.9369 0.088 Uiso 1 1 calc R
C56 C 0.5426(12) 0.1200(4) 0.8874(6) 0.064(3) Uani 1 1 d G
H56 H 0.5220 0.1234 0.9332 0.077 Uiso 1 1 calc R
C57 C 0.5456(12) 0.1555(3) 0.8375(7) 0.064(3) Uani 1 1 d G
H57 H 0.5273 0.1868 0.8441 0.077 Uiso 1 1 calc R
C58 C 0.5807(12) 0.1359(4) 0.7761(6) 0.064(3) Uani 1 1 d G
H58 H 0.5900 0.1518 0.7344 0.077 Uiso 1 1 calc R
C59 C 0.5994(12) 0.0884(4) 0.7880(7) 0.064(3) Uani 1 1 d G
H59 H 0.6234 0.0669 0.7556 0.077 Uiso 1 1 calc R
C60 C 0.5759(12) 0.0786(3) 0.8568(7) 0.064(3) Uani 1 1 d G
H60 H 0.5814 0.0494 0.8785 0.077 Uiso 1 1 calc R
B1 B 0.486(2) 0.2636(8) 0.9550(13) 0.0702(16) Uiso 1 1 d D
F1 F 0.5186(10) 0.3017(4) 0.9948(6) 0.0702(16) Uiso 1 1 d D
F2 F 0.3812(10) 0.2650(4) 0.9419(6) 0.0702(16) Uiso 1 1 d D
F3 F 0.5106(10) 0.2237(4) 0.9922(6) 0.0702(16) Uiso 1 1 d D
F4 F 0.5332(9) 0.2639(4) 0.8963(6) 0.0702(16) Uiso 1 1 d D
B2 B 1.016(3) 0.2335(12) 0.958(2) 0.101(2) Uiso 1 1 d .
F5 F 0.9734(13) 0.2354(5) 0.8986(8) 0.101(2) Uiso 1 1 d .
F6 F 1.1298(13) 0.2316(5) 0.9547(8) 0.101(2) Uiso 1 1 d .
F7 F 1.0040(13) 0.2764(5) 0.9957(8) 0.101(2) Uiso 1 1 d .
F8 F 0.9767(12) 0.2018(5) 1.0041(8) 0.101(2) Uiso 1 1 d .
B3 B 0.827(4) 0.5529(17) 0.898(3) 0.133(3) Uiso 1 1 d .
F9 F 0.8592(15) 0.5265(6) 0.8438(10) 0.133(3) Uiso 1 1 d .
F10 F 0.7720(16) 0.5282(6) 0.9401(10) 0.133(3) Uiso 1 1 d .
F11 F 0.7619(15) 0.5859(6) 0.8718(10) 0.133(3) Uiso 1 1 d .
F12 F 0.9077(16) 0.5746(6) 0.9264(10) 0.133(3) Uiso 1 1 d .
B4 B 0.827(3) 0.4455(12) 0.6279(18) 0.188(5) Uiso 1 1 d D
F13 F 0.8555(19) 0.4748(8) 0.6822(12) 0.188(5) Uiso 1 1 d D
F14 F 0.7423(18) 0.4208(8) 0.6405(12) 0.188(5) Uiso 1 1 d D
F15 F 0.8040(19) 0.4720(8) 0.5710(12) 0.188(5) Uiso 1 1 d D
F16 F 0.8970(19) 0.4133(8) 0.6257(13) 0.188(5) Uiso 1 1 d D
O1 O 0.7770(13) 0.6370(5) 1.1684(8) 0.076(3) Uiso 1 1 d D
C61 C 0.7359(19) 0.6226(8) 1.1138(12) 0.076(3) Uiso 1 1 d D
C62 C 0.7579(19) 0.6395(7) 1.0500(11) 0.076(3) Uiso 1 1 d D
H62A H 0.7436 0.6726 1.0483 0.115 Uiso 1 1 calc R
H62B H 0.7141 0.6238 1.0148 0.115 Uiso 1 1 calc R
H62C H 0.8318 0.6340 1.0417 0.115 Uiso 1 1 calc R
C63 C 0.6610(19) 0.5871(7) 1.1171(12) 0.076(3) Uiso 1 1 d D
H63A H 0.6949 0.5591 1.1350 0.115 Uiso 1 1 calc R
H63B H 0.6301 0.5811 1.0711 0.115 Uiso 1 1 calc R
H63C H 0.6060 0.5964 1.1474 0.115 Uiso 1 1 calc R
O2 O 0.2546(17) 0.1436(7) 0.8347(11) 0.116(4) Uiso 1 1 d .
C64 C 0.231(3) 0.1263(11) 0.8908(18) 0.116(4) Uiso 1 1 d .
C65 C 0.289(3) 0.1384(10) 0.9551(16) 0.116(4) Uiso 1 1 d .
H65A H 0.3435 0.1610 0.9455 0.174 Uiso 1 1 calc R
H65B H 0.3219 0.1108 0.9751 0.174 Uiso 1 1 calc R
H65C H 0.2412 0.1516 0.9874 0.174 Uiso 1 1 calc R
C66 C 0.159(3) 0.0885(10) 0.8922(16) 0.116(4) Uiso 1 1 d .
H66A H 0.1961 0.0596 0.8855 0.174 Uiso 1 1 calc R
H66B H 0.1045 0.0923 0.8554 0.174 Uiso 1 1 calc R
H66C H 0.1258 0.0879 0.9365 0.174 Uiso 1 1 calc R
O3 O 0.480(3) 0.5320(10) 0.8415(16) 0.093(7) Uiso 0.50 1 d PD
C67 C 0.470(4) 0.5539(12) 0.8948(19) 0.093(7) Uiso 0.50 1 d PD
C68 C 0.491(4) 0.5994(12) 0.907(2) 0.093(7) Uiso 0.50 1 d PD
H68A H 0.5665 0.6045 0.9084 0.140 Uiso 0.50 1 calc PR
H68B H 0.4631 0.6083 0.9510 0.140 Uiso 0.50 1 calc PR
H68C H 0.4574 0.6180 0.8703 0.140 Uiso 0.50 1 calc PR
C69 C 0.449(4) 0.5300(14) 0.9555(19) 0.093(7) Uiso 0.50 1 d PD
H69A H 0.3870 0.5107 0.9475 0.140 Uiso 0.50 1 calc PR
H69B H 0.4366 0.5522 0.9921 0.140 Uiso 0.50 1 calc PR
H69C H 0.5091 0.5106 0.9692 0.140 Uiso 0.50 1 calc PR
O4 O 0.498(3) 0.3985(12) 0.5971(18) 0.110(8) Uiso 0.50 1 d PD
C70 C 0.463(4) 0.4264(13) 0.637(2) 0.110(8) Uiso 0.50 1 d PD
C71 C 0.486(5) 0.4726(13) 0.639(3) 0.110(8) Uiso 0.50 1 d PD
H71A H 0.5151 0.4817 0.5953 0.165 Uiso 0.50 1 calc PR
H71B H 0.5375 0.4789 0.6765 0.165 Uiso 0.50 1 calc PR
H71C H 0.4222 0.4902 0.6459 0.165 Uiso 0.50 1 calc PR
C72 C 0.423(5) 0.4124(17) 0.700(2) 0.110(8) Uiso 0.50 1 d PD
H72A H 0.4076 0.3794 0.6976 0.165 Uiso 0.50 1 calc PR
H72B H 0.3592 0.4296 0.7076 0.165 Uiso 0.50 1 calc PR
H72C H 0.4751 0.4184 0.7371 0.165 Uiso 0.50 1 calc PR

loop_
_atom_site_aniso_label
_atom_site_aniso_U_11
_atom_site_aniso_U_22
_atom_site_aniso_U_33
_atom_site_aniso_U_23
_atom_site_aniso_U_13
_atom_site_aniso_U_12
Ti1 0.051(2) 0.0209(12) 0.0295(14) -0.0015(12) -0.0006(13) -0.0116(12)
Ti2 0.057(2) 0.0090(11) 0.0397(17) 0.0042(11) 0.0054(14) 0.0013(13)
Ti3 0.054(2) 0.0072(11) 0.0415(18) -0.0038(11) 0.0002(14) 0.0023(12)
N1 0.046(10) 0.012(5) 0.026(7) 0.004(5) 0.009(6) -0.009(5)
N2 0.038(10) 0.013(5) 0.040(8) 0.006(5) -0.007(6) -0.004(5)
N4 0.080(13) 0.018(6) 0.022(7) -0.003(5) -0.001(7) -0.005(6)
N5 0.026(10) 0.028(6) 0.032(7) 0.001(6) 0.008(6) -0.005(5)
N6 0.041(10) 0.012(5) 0.038(8) -0.005(5) -0.007(6) -0.001(5)
C1 0.020(11) 0.021(7) 0.032(9) -0.012(6) -0.004(7) -0.008(6)
C2 0.051(13) 0.010(6) 0.018(8) 0.003(5) 0.002(7) 0.001(6)
C3 0.033(12) 0.016(6) 0.027(8) -0.008(6) 0.001(7) -0.006(6)
C4 0.040(12) 0.017(7) 0.016(8) 0.007(6) 0.006(7) 0.007(6)
C5 0.036(12) 0.025(7) 0.016(8) -0.002(6) 0.004(7) -0.003(6)
C6 0.029(12) 0.023(7) 0.048(11) -0.003(7) 0.008(8) -0.014(7)
C7 0.047(13) 0.014(6) 0.027(9) 0.004(6) 0.002(7) -0.017(6)
C8 0.055(14) 0.025(8) 0.030(9) 0.000(6) -0.003(8) -0.015(7)
C9 0.052(14) 0.024(7) 0.037(10) 0.001(7) 0.010(8) -0.001(7)
C10 0.048(14) 0.028(8) 0.038(10) 0.004(7) 0.006(8) -0.006(7)
C11 0.043(13) 0.016(7) 0.046(10) 0.011(6) 0.013(8) -0.006(6)
C12 0.045(13) 0.024(7) 0.027(8) 0.001(6) 0.000(7) -0.007(7)
C13 0.085(18) 0.028(8) 0.044(11) -0.012(7) -0.002(10) 0.005(9)
C14 0.077(17) 0.015(7) 0.085(15) -0.019(8) 0.012(12) -0.010(8)
C15 0.064(15) 0.018(7) 0.039(10) 0.006(7) -0.006(9) 0.007(7)
C16 0.085(17) 0.020(8) 0.047(12) 0.005(8) 0.011(10) 0.005(8)
C17 0.099(19) 0.029(9) 0.032(11) 0.015(7) 0.004(10) -0.002(9)
C18 0.14(2) 0.032(9) 0.020(10) -0.008(7) -0.016(11) -0.012(10)
C19 0.091(17) 0.028(8) 0.018(9) -0.002(7) -0.001(9) -0.004(8)
C20 0.038(13) 0.023(7) 0.037(10) 0.009(7) 0.012(8) -0.005(7)
C21 0.11(2) 0.074(14) 0.038(12) 0.019(10) 0.017(12) -0.002(13)
C22 0.16(3) 0.030(9) 0.032(11) -0.011(8) -0.001(12) -0.003(11)
C23 0.066(14) 0.013(6) 0.032(9) 0.014(6) -0.010(8) -0.020(7)
C24 0.052(14) 0.013(6) 0.043(10) -0.005(6) 0.009(8) -0.004(6)
C25 0.073(16) 0.010(7) 0.067(13) -0.014(7) 0.034(11) -0.002(7)
C26 0.085(17) 0.036(9) 0.022(9) 0.004(7) 0.005(9) -0.005(9)
C27 0.100(17) 0.020(7) 0.023(8) 0.004(6) 0.009(9) -0.030(8)
C28 0.041(13) 0.025(7) 0.031(9) 0.003(6) 0.012(8) -0.017(7)
C29 0.21(3) 0.008(8) 0.072(15) 0.001(8) 0.053(17) -0.013(11)
C30 0.17(3) 0.030(9) 0.035(11) 0.007(8) 0.019(13) -0.029(11)
C31 0.078(8) 0.059(5) 0.043(5) 0.012(4) -0.013(5) -0.011(5)
C32 0.078(8) 0.059(5) 0.043(5) 0.012(4) -0.013(5) -0.011(5)
C33 0.078(8) 0.059(5) 0.043(5) 0.012(4) -0.013(5) -0.011(5)
C34 0.078(8) 0.059(5) 0.043(5) 0.012(4) -0.013(5) -0.011(5)
C35 0.078(8) 0.059(5) 0.043(5) 0.012(4) -0.013(5) -0.011(5)
C36 0.083(9) 0.047(4) 0.054(6) -0.011(4) 0.039(5) -0.015(4)
C37 0.083(9) 0.047(4) 0.054(6) -0.011(4) 0.039(5) -0.015(4)
C38 0.083(9) 0.047(4) 0.054(6) -0.011(4) 0.039(5) -0.015(4)
C39 0.083(9) 0.047(4) 0.054(6) -0.011(4) 0.039(5) -0.015(4)
C40 0.083(9) 0.047(4) 0.054(6) -0.011(4) 0.039(5) -0.015(4)
C41 0.053(7) 0.041(4) 0.073(6) 0.010(4) 0.015(5) -0.011(4)
C42 0.053(7) 0.041(4) 0.073(6) 0.010(4) 0.015(5) -0.011(4)
C43 0.053(7) 0.041(4) 0.073(6) 0.010(4) 0.015(5) -0.011(4)
C44 0.053(7) 0.041(4) 0.073(6) 0.010(4) 0.015(5) -0.011(4)
C45 0.053(7) 0.041(4) 0.073(6) 0.010(4) 0.015(5) -0.011(4)
C46 0.108(10) 0.035(4) 0.089(8) 0.010(4) -0.012(7) 0.020(5)
C47 0.108(10) 0.035(4) 0.089(8) 0.010(4) -0.012(7) 0.020(5)
C48 0.108(10) 0.035(4) 0.089(8) 0.010(4) -0.012(7) 0.020(5)
C49 0.108(10) 0.035(4) 0.089(8) 0.010(4) -0.012(7) 0.020(5)
C50 0.108(10) 0.035(4) 0.089(8) 0.010(4) -0.012(7) 0.020(5)
C51 0.067(8) 0.036(4) 0.118(9) -0.022(5) 0.022(7) 0.018(4)
C52 0.067(8) 0.036(4) 0.118(9) -0.022(5) 0.022(7) 0.018(4)
C53 0.067(8) 0.036(4) 0.118(9) -0.022(5) 0.022(7) 0.018(4)
C54 0.067(8) 0.036(4) 0.118(9) -0.022(5) 0.022(7) 0.018(4)
C55 0.067(8) 0.036(4) 0.118(9) -0.022(5) 0.022(7) 0.018(4)
C56 0.047(7) 0.051(5) 0.093(7) -0.022(4) -0.018(6) -0.006(4)
C57 0.047(7) 0.051(5) 0.093(7) -0.022(4) -0.018(6) -0.006(4)
C58 0.047(7) 0.051(5) 0.093(7) -0.022(4) -0.018(6) -0.006(4)
C59 0.047(7) 0.051(5) 0.093(7) -0.022(4) -0.018(6) -0.006(4)
C60 0.047(7) 0.051(5) 0.093(7) -0.022(4) -0.018(6) -0.006(4)

loop_
_atom_type_symbol
_atom_type_description
_atom_type_scat_dispersion_real
_atom_type_scat_dispersion_imag
_atom_type_scat_source
C C 0.0033 0.0016 'International Tables Vol C Tables 4.2.6.8 and 6.1.1.4'
H H 0.0000 0.0000 'International Tables Vol C Tables 4.2.6.8 and 6.1.1.4'
N N 0.0061 0.0033 'International Tables Vol C Tables 4.2.6.8 and 6.1.1.4'
B B 0.0013 0.0007 'International Tables Vol C Tables 4.2.6.8 and 6.1.1.4'
F F 0.0171 0.0103 'International Tables Vol C Tables 4.2.6.8 and 6.1.1.4'
Ti Ti 0.2776 0.4457 'International Tables Vol C Tables 4.2.6.8 and 6.1.1.4'
O O 0.0106 0.0060 'International Tables Vol C Tables 4.2.6.8 and 6.1.1.4'

loop_
_geom_angle_atom_site_label_1
_geom_angle_atom_site_label_2
_geom_angle_atom_site_label_3
_geom_angle
N2 Ti1 N1 77.1(4)
N2 Ti1 C40 109.2(5)
N1 Ti1 C40 78.6(4)
N2 Ti1 C35 102.5(5)
N1 Ti1 C35 137.6(6)
C40 Ti1 C35 137.1(5)
N2 Ti1 C36 139.4(5)
N1 Ti1 C36 104.0(4)
C40 Ti1 C36 35.74(15)
C35 Ti1 C36 102.5(4)
N2 Ti1 C31 76.3(5)
N1 Ti1 C31 107.4(5)
C40 Ti1 C31 172.9(5)
C35 Ti1 C31 35.9(5)
C36 Ti1 C31 137.4(5)
N2 Ti1 C39 80.5(4)
N1 Ti1 C39 91.9(5)
C40 Ti1 C39 35.51(16)
C35 Ti1 C39 130.2(5)
C36 Ti1 C39 58.9(2)
C31 Ti1 C39 145.3(4)
N2 Ti1 C37 121.6(4)
N1 Ti1 C37 136.7(4)
C40 Ti1 C37 58.8(2)
C35 Ti1 C37 80.2(4)
C36 Ti1 C37 35.20(13)
C31 Ti1 C37 114.7(5)
C39 Ti1 C37 58.3(2)
N2 Ti1 C34 134.6(5)
N1 Ti1 C34 119.4(5)
C40 Ti1 C34 115.3(5)
C35 Ti1 C34 35.5(5)
C36 Ti1 C34 81.0(4)
C31 Ti1 C34 58.7(3)
C39 Ti1 C34 134.8(4)
C37 Ti1 C34 77.1(4)
N2 Ti1 C38 87.9(4)
N1 Ti1 C38 126.7(5)
C40 Ti1 C38 58.6(2)
C35 Ti1 C38 95.4(4)
C36 Ti1 C38 58.4(2)
C31 Ti1 C38 118.2(5)
C39 Ti1 C38 34.88(15)
C37 Ti1 C38 34.71(13)
C34 Ti1 C38 107.4(4)
N2 Ti1 C32 89.2(5)
N1 Ti1 C32 79.3(5)
C40 Ti1 C32 147.0(4)
C35 Ti1 C32 58.4(5)
C36 Ti1 C32 131.2(4)
C31 Ti1 C32 34.8(2)
C39 Ti1 C32 167.8(4)
C37 Ti1 C32 133.7(4)
C34 Ti1 C32 57.4(3)
C38 Ti1 C32 152.2(4)
N2 Ti1 C33 123.1(5)
N1 Ti1 C33 86.2(5)
C40 Ti1 C33 120.2(4)
C35 Ti1 C33 58.0(5)
C36 Ti1 C33 97.2(4)
C31 Ti1 C33 57.6(3)
C39 Ti1 C33 154.9(4)
C37 Ti1 C33 107.7(4)
C34 Ti1 C33 34.35(19)
C38 Ti1 C33 141.0(4)
C32 Ti1 C33 34.0(2)
N4 Ti2 N3 76.9(4)
N4 Ti2 C49 100.2(5)
N3 Ti2 C49 137.5(5)
N4 Ti2 C43 139.0(5)
N3 Ti2 C43 100.7(5)
C49 Ti2 C43 107.4(5)
N4 Ti2 C48 132.6(5)
N3 Ti2 C48 121.4(5)
C49 Ti2 C48 35.3(2)
C43 Ti2 C48 84.1(4)
N4 Ti2 C42 107.5(5)
N3 Ti2 C42 77.2(4)
C49 Ti2 C42 140.5(5)
C43 Ti2 C42 35.2(2)
C48 Ti2 C42 118.7(4)
N4 Ti2 C50 74.8(5)
N3 Ti2 C50 107.1(5)
C49 Ti2 C50 35.2(2)
C43 Ti2 C50 141.2(4)
C48 Ti2 C50 58.4(3)
C42 Ti2 C50 175.7(5)
N4 Ti2 C44 124.4(5)
N3 Ti2 C44 134.1(5)
C49 Ti2 C44 83.0(5)
C43 Ti2 C44 35.12(18)
C48 Ti2 C44 76.5(4)
C42 Ti2 C44 58.3(2)
C50 Ti2 C44 117.4(5)
N4 Ti2 C47 122.8(6)
N3 Ti2 C47 87.2(5)
C49 Ti2 C47 58.3(2)
C43 Ti2 C47 97.6(5)
C48 Ti2 C47 34.96(19)
C42 Ti2 C47 121.9(5)
C50 Ti2 C47 58.1(3)
C44 Ti2 C47 106.1(5)
N4 Ti2 C46 88.1(5)
N3 Ti2 C46 79.2(5)
C49 Ti2 C46 58.3(3)
C43 Ti2 C46 132.2(4)
C48 Ti2 C46 58.1(3)
C42 Ti2 C46 147.7(5)
C50 Ti2 C46 34.9(2)
C44 Ti2 C46 134.4(4)
C47 Ti2 C46 34.7(2)
N4 Ti2 C41 80.9(5)
N3 Ti2 C41 92.4(5)
C49 Ti2 C41 129.5(5)
C43 Ti2 C41 58.2(2)
C48 Ti2 C41 134.3(4)
C42 Ti2 C41 34.88(19)
C50 Ti2 C41 144.1(5)
C44 Ti2 C41 57.8(2)
C47 Ti2 C41 155.3(5)
C46 Ti2 C41 167.5(4)
N4 Ti2 C45 90.3(5)
N3 Ti2 C45 127.0(5)
C49 Ti2 C45 95.2(5)
C43 Ti2 C45 58.1(2)
C48 Ti2 C45 105.2(5)
C42 Ti2 C45 57.9(2)
C50 Ti2 C45 118.8(5)
C44 Ti2 C45 34.70(18)
C47 Ti2 C45 138.9(5)
C46 Ti2 C45 152.5(5)
C41 Ti2 C45 34.56(19)
N6 Ti3 N5 74.7(4)
N6 Ti3 C52 137.0(5)
N5 Ti3 C52 102.6(5)
N6 Ti3 C51 105.5(5)
N5 Ti3 C51 77.9(4)
C52 Ti3 C51 35.5(2)
N6 Ti3 C60 103.4(5)
N5 Ti3 C60 136.2(5)
C52 Ti3 C60 106.5(5)
C51 Ti3 C60 140.5(4)
N6 Ti3 C53 122.6(5)
N5 Ti3 C53 135.7(5)
C52 Ti3 C53 35.28(18)
C51 Ti3 C53 58.7(2)
C60 Ti3 C53 83.1(4)
N6 Ti3 C55 78.4(5)
N5 Ti3 C55 91.8(5)
C52 Ti3 C55 58.7(2)
C51 Ti3 C55 35.2(2)
C60 Ti3 C55 131.4(4)
C53 Ti3 C55 58.3(2)
N6 Ti3 C59 136.0(5)
N5 Ti3 C59 121.3(5)
C52 Ti3 C59 83.0(5)
C51 Ti3 C59 117.6(5)
C60 Ti3 C59 35.10(18)
C53 Ti3 C59 76.7(4)
C55 Ti3 C59 134.9(4)
N6 Ti3 C56 78.5(5)
N5 Ti3 C56 105.5(5)
C52 Ti3 C56 139.9(5)
C51 Ti3 C56 175.4(4)
C60 Ti3 C56 35.1(2)
C53 Ti3 C56 117.4(4)
C55 Ti3 C56 146.1(5)
C59 Ti3 C56 58.1(2)
N6 Ti3 C54 88.2(5)
N5 Ti3 C54 126.6(5)
C52 Ti3 C54 58.5(2)
C51 Ti3 C54 58.4(2)
C60 Ti3 C54 96.6(4)
C53 Ti3 C54 34.93(18)
C55 Ti3 C54 34.9(2)
C59 Ti3 C54 106.2(5)
C56 Ti3 C54 120.2(5)
N6 Ti3 C58 125.8(5)
N5 Ti3 C58 87.1(4)
C52 Ti3 C58 96.4(5)
C51 Ti3 C58 120.0(5)
C60 Ti3 C58 58.0(2)
C53 Ti3 C58 106.1(5)
C55 Ti3 C58 154.2(5)
C59 Ti3 C58 34.74(19)
C56 Ti3 C58 57.7(2)
C54 Ti3 C58 139.6(5)
N6 Ti3 C57 91.4(5)
N5 Ti3 C57 78.3(4)
C52 Ti3 C57 130.7(5)
C51 Ti3 C57 145.7(5)
C60 Ti3 C57 57.9(3)
C53 Ti3 C57 134.3(4)
C55 Ti3 C57 167.4(4)
C59 Ti3 C57 57.7(2)
C56 Ti3 C57 34.7(2)
C54 Ti3 C57 153.7(5)
C58 Ti3 C57 34.49(18)
C1 N1 C28 118.2(11)
C1 N1 Ti1 113.6(7)
C28 N1 Ti1 128.2(9)
C7 N2 C2 117.8(11)
C7 N2 Ti1 128.7(10)
C2 N2 Ti1 113.5(7)
C3 N3 C12 119.2(11)
C3 N3 Ti2 112.8(7)
C12 N3 Ti2 127.9(9)
C15 N4 C4 116.5(11)
C15 N4 Ti2 130.4(10)
C4 N4 Ti2 112.4(8)
C5 N5 C20 118.1(11)
C5 N5 Ti3 114.7(8)
C20 N5 Ti3 127.1(10)
C6 N6 C23 117.0(11)
C6 N6 Ti3 114.8(8)
C23 N6 Ti3 128.2(8)
N1 C1 C2 117.4(7)
N1 C1 C6 122.5(7)
C2 C1 C6 120.0
C1 C2 C3 120.0
C1 C2 N2 118.2(7)
C3 C2 N2 121.8(7)
N3 C3 C4 118.6(7)
N3 C3 C2 121.4(7)
C4 C3 C2 120.0
C5 C4 C3 120.0
C5 C4 N4 120.8(7)
C3 C4 N4 119.1(7)
N5 C5 C6 117.6(8)
N5 C5 C4 122.4(7)
C6 C5 C4 120.0
N6 C6 C5 118.1(8)
N6 C6 C1 121.8(8)
C5 C6 C1 120.0
N2 C7 C8 121.6(13)
N2 C7 C12 119.8(12)
C8 C7 C12 118.3(12)
C7 C8 C9 121.1(14)
C8 C9 C10 120.1(14)
C8 C9 C13 117.8(14)
C10 C9 C13 121.6(14)
C11 C10 C9 118.8(13)
C11 C10 C14 121.8(15)
C9 C10 C14 118.8(15)
C12 C11 C10 122.0(14)
N3 C12 C11 121.1(13)
N3 C12 C7 119.9(12)
C11 C12 C7 118.9(13)
N4 C15 C16 121.0(13)
N4 C15 C20 122.9(15)
C16 C15 C20 115.7(15)
C17 C16 C15 124.4(14)
C16 C17 C18 119.2(15)
C16 C17 C21 120.4(16)
C18 C17 C21 120.4(17)
C17 C18 C19 119.7(16)
C17 C18 C22 121.1(16)
C19 C18 C22 119.1(15)
C18 C19 C20 120.8(14)
N5 C20 C19 121.4(13)
N5 C20 C15 118.7(15)
C19 C20 C15 119.9(14)
C24 C23 C28 119.1(13)
C24 C23 N6 120.3(14)
C28 C23 N6 120.6(11)
C25 C24 C23 121.9(15)
C24 C25 C26 121.6(13)
C24 C25 C29 121.6(16)
C26 C25 C29 116.4(15)
C27 C26 C25 116.2(14)
C27 C26 C30 120.8(15)
C25 C26 C30 123.0(14)
C26 C27 C28 122.6(14)
C27 C28 N1 121.7(13)
C27 C28 C23 118.5(12)
N1 C28 C23 119.8(12)
C32 C31 C35 108.5(8)
C32 C31 Ti1 76.2(7)
C35 C31 Ti1 72.0(8)
C31 C32 C33 108.0
C31 C32 Ti1 69.1(7)
C33 C32 Ti1 73.9(5)
C34 C33 C32 108.0
C34 C33 Ti1 69.8(7)
C32 C33 Ti1 72.2(6)
C33 C34 C35 108.6(9)
C33 C34 Ti1 75.8(7)
C35 C34 Ti1 70.8(8)
C34 C35 C31 106.9(13)
C34 C35 Ti1 73.7(8)
C31 C35 Ti1 72.1(9)
C40 C36 C37 108.0
C40 C36 Ti1 71.6(3)
C37 C36 Ti1 74.3(3)
C38 C37 C36 108.0
C38 C37 Ti1 73.3(3)
C36 C37 Ti1 70.5(3)
C37 C38 C39 108.0
C37 C38 Ti1 72.0(3)
C39 C38 Ti1 71.0(3)
C40 C39 C38 108.0
C40 C39 Ti1 70.6(3)
C38 C39 Ti1 74.1(3)
C39 C40 C36 108.0
C39 C40 Ti1 73.9(3)
C36 C40 Ti1 72.7(3)
C42 C41 C45 108.0
C42 C41 Ti2 71.2(5)
C45 C41 Ti2 73.1(5)
C43 C42 C41 108.0
C43 C42 Ti2 71.9(5)
C41 C42 Ti2 73.9(5)
C42 C43 C44 108.0
C42 C43 Ti2 72.8(5)
C44 C43 Ti2 73.5(5)
C45 C44 C43 108.0
C45 C44 Ti2 73.7(5)
C43 C44 Ti2 71.4(5)
C44 C45 C41 108.0
C44 C45 Ti2 71.6(5)
C41 C45 Ti2 72.4(5)
C47 C46 C50 108.0
C47 C46 Ti2 72.5(5)
C50 C46 Ti2 71.7(6)
C48 C47 C46 108.0
C48 C47 Ti2 71.5(6)
C46 C47 Ti2 72.8(6)
C49 C48 C47 108.0
C49 C48 Ti2 71.9(6)
C47 C48 Ti2 73.5(6)
C50 C49 C48 108.0
C50 C49 Ti2 73.1(6)
C48 C49 Ti2 72.8(6)
C49 C50 C46 108.0
C49 C50 Ti2 71.7(6)
C46 C50 Ti2 73.5(6)
C52 C51 C55 108.0
C52 C51 Ti3 72.2(5)
C55 C51 Ti3 73.5(6)
C51 C52 C53 108.0
C51 C52 Ti3 72.3(5)
C53 C52 Ti3 73.4(5)
C54 C53 C52 108.0
C54 C53 Ti3 73.3(6)
C52 C53 Ti3 71.3(5)
C55 C54 C53 108.0
C55 C54 Ti3 71.9(5)
C53 C54 Ti3 71.8(5)
C54 C55 C51 108.0
C54 C55 Ti3 73.2(5)
C51 C55 Ti3 71.3(5)
C57 C56 C60 108.0
C57 C56 Ti3 73.8(5)
C60 C56 Ti3 71.6(5)
C56 C57 C58 108.0
C56 C57 Ti3 71.6(5)
C58 C57 Ti3 72.6(5)
C59 C58 C57 108.0
C59 C58 Ti3 71.4(5)
C57 C58 Ti3 72.9(6)
C58 C59 C60 108.0
C58 C59 Ti3 73.8(5)
C60 C59 Ti3 71.9(6)
C56 C60 C59 108.0
C56 C60 Ti3 73.3(5)
C59 C60 Ti3 73.0(6)
F4 B1 F2 109(2)
F4 B1 F3 110.9(19)
F2 B1 F3 108.6(19)
F4 B1 F1 110(2)
F2 B1 F1 110.1(19)
F3 B1 F1 108.4(19)
F5 B2 F8 118(3)
F5 B2 F7 112(3)
F8 B2 F7 100(3)
F5 B2 F6 111(3)
F8 B2 F6 113(3)
F7 B2 F6 100(2)
F12 B3 F10 115(4)
F12 B3 F11 106(4)
F10 B3 F11 106(4)
F12 B3 F9 110(4)
F10 B3 F9 111(4)
F11 B3 F9 108(4)
F16 B4 F14 101(3)
F16 B4 F15 120(3)
F14 B4 F15 108(3)
F16 B4 F13 108(3)
F14 B4 F13 112(3)
F15 B4 F13 108(3)
O1 C61 C62 124(2)
O1 C61 C63 118(2)
C62 C61 C63 118(2)
O2 C64 C66 120(3)
O2 C64 C65 121(3)
C66 C64 C65 118(3)
O3 C67 C68 128(3)
O3 C67 C69 119(3)
C68 C67 C69 112(3)
O4 C70 C71 125(3)
O4 C70 C72 121(3)
C71 C70 C72 111(3)

loop_
_geom_bond_atom_site_label_1
_geom_bond_atom_site_label_2
_geom_bond_distance
Ti1 N2 2.136(12)
Ti1 N1 2.177(12)
Ti1 C40 2.306(11)
Ti1 C35 2.325(12)
Ti1 C36 2.321(10)
Ti1 C31 2.326(18)
Ti1 C39 2.348(11)
Ti1 C37 2.372(9)
Ti1 C34 2.363(16)
Ti1 C38 2.388(10)
Ti1 C32 2.418(16)
Ti1 C33 2.440(15)
Ti2 N4 2.190(11)
Ti2 N3 2.198(12)
Ti2 C49 2.338(15)
Ti2 C43 2.340(14)
Ti2 C48 2.351(14)
Ti2 C42 2.351(15)
Ti2 C50 2.357(16)
Ti2 C44 2.367(13)
Ti2 C47 2.377(15)
Ti2 C46 2.381(16)
Ti2 C41 2.385(14)
Ti2 C45 2.395(14)
Ti3 N6 2.180(12)
Ti3 N5 2.205(11)
Ti3 C52 2.329(14)
Ti3 C51 2.331(14)
Ti3 C60 2.347(14)
Ti3 C53 2.356(13)
Ti3 C55 2.359(15)
Ti3 C59 2.362(14)
Ti3 C56 2.369(15)
Ti3 C54 2.375(14)
Ti3 C58 2.393(14)
Ti3 C57 2.397(14)
N1 C1 1.376(12)
N1 C28 1.399(16)
N2 C7 1.391(16)
N2 C2 1.407(13)
N3 C3 1.382(12)
N3 C12 1.377(18)
N4 C15 1.34(2)
N4 C4 1.393(13)
N5 C5 1.352(13)
N5 C20 1.381(18)
N6 C6 1.365(11)
N6 C23 1.441(18)
C1 C2 1.3900
C1 C6 1.3900
C2 C3 1.3900
C3 C4 1.3900
C4 C5 1.3900
C5 C6 1.3900
C7 C8 1.40(2)
C7 C12 1.474(19)
C8 C9 1.417(19)
C9 C10 1.43(2)
C9 C13 1.52(2)
C10 C11 1.40(2)
C10 C14 1.492(19)
C11 C12 1.396(18)
C15 C16 1.41(2)
C15 C20 1.437(18)
C16 C17 1.38(2)
C17 C18 1.39(2)
C17 C21 1.52(2)
C18 C19 1.40(2)
C18 C22 1.54(2)
C19 C20 1.42(2)
C23 C24 1.393(17)
C23 C28 1.42(2)
C24 C25 1.32(2)
C25 C26 1.45(2)
C25 C29 1.57(2)
C26 C27 1.39(2)
C26 C30 1.50(2)
C27 C28 1.39(2)
C31 C32 1.4200
C31 C35 1.43(2)
C32 C33 1.4200
C33 C34 1.4200
C34 C35 1.43(2)
C36 C40 1.4200
C36 C37 1.4200
C37 C38 1.4200
C38 C39 1.4200
C39 C40 1.4200
C41 C42 1.4200
C41 C45 1.4200
C42 C43 1.4200
C43 C44 1.4200
C44 C45 1.4200
C46 C47 1.4200
C46 C50 1.4200
C47 C48 1.4200
C48 C49 1.4200
C49 C50 1.4200
C51 C52 1.4200
C51 C55 1.4200
C52 C53 1.4200
C53 C54 1.4200
C54 C55 1.4200
C56 C57 1.4200
C56 C60 1.4200
C57 C58 1.4200
C58 C59 1.4200
C59 C60 1.4200
B1 F4 1.32(3)
B1 F2 1.36(3)
B1 F3 1.40(2)
B1 F1 1.40(3)
B2 F5 1.25(4)
B2 F8 1.40(4)
B2 F7 1.47(4)
B2 F6 1.46(4)
B3 F12 1.31(5)
B3 F10 1.33(5)
B3 F11 1.36(5)
B3 F9 1.38(5)
B4 F16 1.30(3)
B4 F14 1.34(3)
B4 F15 1.37(3)
B4 F13 1.39(3)
O1 C61 1.24(2)
C61 C62 1.38(3)
C61 C63 1.41(3)
O2 C64 1.26(3)
C64 C66 1.44(4)
C64 C65 1.47(4)
O3 C67 1.23(3)
C67 C68 1.37(3)
C67 C69 1.41(3)
O4 C70 1.23(3)
C70 C71 1.38(3)
C70 C72 1.40(3)

loop_
_geom_torsion_atom_site_label_1
_geom_torsion_atom_site_label_2
_geom_torsion_atom_site_label_3
_geom_torsion_atom_site_label_4
_geom_torsion
N2 Ti1 N1 C1 2.0(10)
C40 Ti1 N1 C1 114.9(10)
C35 Ti1 N1 C1 -92.6(11)
C36 Ti1 N1 C1 140.2(9)
C31 Ti1 N1 C1 -69.0(10)
C39 Ti1 N1 C1 81.8(10)
C37 Ti1 N1 C1 124.7(9)
C34 Ti1 N1 C1 -132.3(9)
C38 Ti1 N1 C1 79.5(11)
C32 Ti1 N1 C1 -89.7(10)
C33 Ti1 N1 C1 -123.2(10)
N2 Ti1 N1 C28 -179.5(14)
C40 Ti1 N1 C28 -66.6(14)
C35 Ti1 N1 C28 85.9(15)
C36 Ti1 N1 C28 -41.2(14)
C31 Ti1 N1 C28 109.6(13)
C39 Ti1 N1 C28 -99.7(14)
C37 Ti1 N1 C28 -56.7(16)
C34 Ti1 N1 C28 46.2(15)
C38 Ti1 N1 C28 -102.0(13)
C32 Ti1 N1 C28 88.9(14)
C33 Ti1 N1 C28 55.3(14)
N1 Ti1 N2 C7 179.4(14)
C40 Ti1 N2 C7 106.6(13)
C35 Ti1 N2 C7 -44.1(14)
C36 Ti1 N2 C7 82.8(15)
C31 Ti1 N2 C7 -68.7(14)
C39 Ti1 N2 C7 85.2(14)
C37 Ti1 N2 C7 42.0(15)
C34 Ti1 N2 C7 -61.7(16)
C38 Ti1 N2 C7 51.0(13)
C32 Ti1 N2 C7 -101.4(14)
C33 Ti1 N2 C7 -103.9(13)
N1 Ti1 N2 C2 0.7(9)
C40 Ti1 N2 C2 -72.2(10)
C35 Ti1 N2 C2 137.2(10)
C36 Ti1 N2 C2 -95.9(10)
C31 Ti1 N2 C2 112.5(10)
C39 Ti1 N2 C2 -93.5(10)
C37 Ti1 N2 C2 -136.7(9)
C34 Ti1 N2 C2 119.6(10)
C38 Ti1 N2 C2 -127.8(9)
C32 Ti1 N2 C2 79.9(10)
C33 Ti1 N2 C2 77.4(10)
N4 Ti2 N3 C3 0.3(9)
C49 Ti2 N3 C3 91.2(10)
C43 Ti2 N3 C3 -137.8(9)
C48 Ti2 N3 C3 132.6(9)
C42 Ti2 N3 C3 -111.4(9)
C50 Ti2 N3 C3 69.6(10)
C44 Ti2 N3 C3 -125.3(9)
C47 Ti2 N3 C3 125.0(9)
C46 Ti2 N3 C3 90.9(9)
C41 Ti2 N3 C3 -79.8(9)
C45 Ti2 N3 C3 -80.0(10)
N4 Ti2 N3 C12 177.0(14)
C49 Ti2 N3 C12 -92.1(14)
C43 Ti2 N3 C12 38.8(13)
C48 Ti2 N3 C12 -50.7(14)
C42 Ti2 N3 C12 65.3(13)
C50 Ti2 N3 C12 -113.7(13)
C44 Ti2 N3 C12 51.4(15)
C47 Ti2 N3 C12 -58.4(13)
C46 Ti2 N3 C12 -92.5(13)
C41 Ti2 N3 C12 96.9(13)
C45 Ti2 N3 C12 96.7(13)
N3 Ti2 N4 C15 -172.7(17)
C49 Ti2 N4 C15 50.7(17)
C43 Ti2 N4 C15 -81.4(17)
C48 Ti2 N4 C15 66.5(19)
C42 Ti2 N4 C15 -100.9(16)
C50 Ti2 N4 C15 75.3(16)
C44 Ti2 N4 C15 -37.7(18)
C47 Ti2 N4 C15 109.4(16)
C46 Ti2 N4 C15 107.9(17)
C41 Ti2 N4 C15 -78.0(16)
C45 Ti2 N4 C15 -44.6(16)
N3 Ti2 N4 C4 -2.4(10)
C49 Ti2 N4 C4 -139.1(10)
C43 Ti2 N4 C4 88.9(12)
C48 Ti2 N4 C4 -123.3(10)
C42 Ti2 N4 C4 69.4(11)
C50 Ti2 N4 C4 -114.5(11)
C44 Ti2 N4 C4 132.5(9)
C47 Ti2 N4 C4 -80.3(11)
C46 Ti2 N4 C4 -81.8(11)
C41 Ti2 N4 C4 92.2(10)
C45 Ti2 N4 C4 125.6(10)
N6 Ti3 N5 C5 0.0(9)
C52 Ti3 N5 C5 -135.7(10)
C51 Ti3 N5 C5 -110.0(10)
C60 Ti3 N5 C5 93.5(11)
C53 Ti3 N5 C5 -121.3(10)
C55 Ti3 N5 C5 -77.4(10)
C59 Ti3 N5 C5 134.9(9)
C56 Ti3 N5 C5 73.1(10)
C54 Ti3 N5 C5 -75.8(11)
C58 Ti3 N5 C5 128.4(10)
C57 Ti3 N5 C5 94.7(10)
N6 Ti3 N5 C20 179.7(14)
C52 Ti3 N5 C20 44.0(14)
C51 Ti3 N5 C20 69.6(14)
C60 Ti3 N5 C20 -86.8(15)
C53 Ti3 N5 C20 58.4(16)
C55 Ti3 N5 C20 102.2(14)
C59 Ti3 N5 C20 -45.4(15)
C56 Ti3 N5 C20 -107.2(13)
C54 Ti3 N5 C20 103.9(14)
C58 Ti3 N5 C20 -51.9(14)
C57 Ti3 N5 C20 -85.6(14)
N5 Ti3 N6 C6 -1.4(9)
C52 Ti3 N6 C6 90.8(11)
C51 Ti3 N6 C6 71.1(10)
C60 Ti3 N6 C6 -136.1(9)
C53 Ti3 N6 C6 133.5(9)
C55 Ti3 N6 C6 93.8(10)
C59 Ti3 N6 C6 -120.8(10)
C56 Ti3 N6 C6 -111.2(10)
C54 Ti3 N6 C6 127.5(10)
C58 Ti3 N6 C6 -76.1(11)
C57 Ti3 N6 C6 -78.8(10)
N5 Ti3 N6 C23 177.0(14)
C52 Ti3 N6 C23 -90.9(15)
C51 Ti3 N6 C23 -110.6(14)
C60 Ti3 N6 C23 42.2(14)
C53 Ti3 N6 C23 -48.1(15)
C55 Ti3 N6 C23 -87.9(14)
C59 Ti3 N6 C23 57.5(15)
C56 Ti3 N6 C23 67.2(14)
C54 Ti3 N6 C23 -54.1(14)
C58 Ti3 N6 C23 102.2(13)
C57 Ti3 N6 C23 99.5(14)
C28 N1 C1 C2 176.8(11)
Ti1 N1 C1 C2 -4.5(12)
C28 N1 C1 C6 -0.1(17)
Ti1 N1 C1 C6 178.6(6)
N1 C1 C2 C3 -177.0(11)
C6 C1 C2 C3 0.0
N1 C1 C2 N2 5.4(12)
C6 C1 C2 N2 -177.6(11)
C7 N2 C2 C1 177.7(11)
Ti1 N2 C2 C1 -3.5(12)
C7 N2 C2 C3 0.1(17)
Ti1 N2 C2 C3 179.0(6)
C12 N3 C3 C4 -175.0(11)
Ti2 N3 C3 C4 1.9(11)
C12 N3 C3 C2 4.4(17)
Ti2 N3 C3 C2 -178.6(6)
C1 C2 C3 N3 -179.4(11)
N2 C2 C3 N3 -1.9(13)
C1 C2 C3 C4 0.0
N2 C2 C3 C4 177.5(11)
N3 C3 C4 C5 179.4(11)
C2 C3 C4 C5 0.0
N3 C3 C4 N4 -4.4(13)
C2 C3 C4 N4 176.2(12)
C15 N4 C4 C5 -7.7(19)
Ti2 N4 C4 C5 -179.4(6)
C15 N4 C4 C3 176.1(12)
Ti2 N4 C4 C3 4.4(13)
C20 N5 C5 C6 -178.4(11)
Ti3 N5 C5 C6 1.3(12)
C20 N5 C5 C4 1.3(17)
Ti3 N5 C5 C4 -179.0(6)
C3 C4 C5 N5 -179.7(12)
N4 C4 C5 N5 4.2(14)
C3 C4 C5 C6 0.0
N4 C4 C5 C6 -176.1(12)
C23 N6 C6 C5 -175.9(11)
Ti3 N6 C6 C5 2.6(12)
C23 N6 C6 C1 1.7(17)
Ti3 N6 C6 C1 -179.8(6)
N5 C5 C6 N6 -2.7(12)
C4 C5 C6 N6 177.7(11)
N5 C5 C6 C1 179.7(11)
C4 C5 C6 C1 0.0
N1 C1 C6 N6 -0.8(13)
C2 C1 C6 N6 -177.6(12)
N1 C1 C6 C5 176.8(12)
C2 C1 C6 C5 0.0
C2 N2 C7 C8 -174.7(15)
Ti1 N2 C7 C8 7(2)
C2 N2 C7 C12 -1(2)
Ti1 N2 C7 C12 -179.4(11)
N2 C7 C8 C9 178.0(16)
C12 C7 C8 C9 4(3)
C7 C8 C9 C10 -5(3)
C7 C8 C9 C13 -177.3(17)
C8 C9 C10 C11 7(3)
C13 C9 C10 C11 179.3(17)
C8 C9 C10 C14 178.8(17)
C13 C9 C10 C14 -9(3)
C9 C10 C11 C12 -9(3)
C14 C10 C11 C12 179.4(17)
C3 N3 C12 C11 178.2(14)
Ti2 N3 C12 C11 2(2)
C3 N3 C12 C7 -5(2)
Ti2 N3 C12 C7 178.5(11)
C10 C11 C12 N3 -174.7(16)
C10 C11 C12 C7 9(3)
N2 C7 C12 N3 3(2)
C8 C7 C12 N3 177.4(15)
N2 C7 C12 C11 -179.9(15)
C8 C7 C12 C11 -6(2)
C4 N4 C15 C16 179.5(16)
Ti2 N4 C15 C16 -11(3)
C4 N4 C15 C20 6(3)
Ti2 N4 C15 C20 176.0(13)
N4 C15 C16 C17 -179(2)
C20 C15 C16 C17 -5(3)
C15 C16 C17 C18 1(3)
C15 C16 C17 C21 -178(2)
C16 C17 C18 C19 3(3)
C21 C17 C18 C19 -179(2)
C16 C17 C18 C22 179(2)
C21 C17 C18 C22 -3(3)
C17 C18 C19 C20 -1(3)
C22 C18 C19 C20 -178(2)
C5 N5 C20 C19 176.4(15)
Ti3 N5 C20 C19 -3(2)
C5 N5 C20 C15 -3(2)
Ti3 N5 C20 C15 177.3(12)
C18 C19 C20 N5 177.4(19)
C18 C19 C20 C15 -3(3)
N4 C15 C20 N5 -1(3)
C16 C15 C20 N5 -174.6(17)
N4 C15 C20 C19 179.8(18)
C16 C15 C20 C19 6(3)
C6 N6 C23 C24 177.6(15)
Ti3 N6 C23 C24 -1(2)
C6 N6 C23 C28 -2(2)
Ti3 N6 C23 C28 179.9(12)
C28 C23 C24 C25 0(3)
N6 C23 C24 C25 -179.5(18)
C23 C24 C25 C26 3(3)
C23 C24 C25 C29 175.5(19)
C24 C25 C26 C27 -3(3)
C29 C25 C26 C27 -176(2)
C24 C25 C26 C30 177(2)
C29 C25 C26 C30 4(3)
C25 C26 C27 C28 1(3)
C30 C26 C27 C28 -179(2)
C26 C27 C28 N1 177.7(18)
C26 C27 C28 C23 1(3)
C1 N1 C28 C27 -176.5(16)
Ti1 N1 C28 C27 5(2)
C1 N1 C28 C23 0(2)
Ti1 N1 C28 C23 -178.5(12)
C24 C23 C28 C27 -2(3)
N6 C23 C28 C27 177.6(17)
C24 C23 C28 N1 -178.4(16)
N6 C23 C28 N1 1(2)
N2 Ti1 C31 C32 -109.1(6)
N1 Ti1 C31 C32 -37.5(6)
C35 Ti1 C31 C32 115.0(9)
C36 Ti1 C31 C32 98.1(8)
C39 Ti1 C31 C32 -158.5(7)
C37 Ti1 C31 C32 132.2(6)
C34 Ti1 C31 C32 76.8(4)
C38 Ti1 C31 C32 170.9(5)
N2 Ti1 C31 C35 135.9(9)
N1 Ti1 C31 C35 -152.5(8)
C36 Ti1 C31 C35 -16.9(11)
C39 Ti1 C31 C35 86.4(10)
C37 Ti1 C31 C35 17.2(9)
C34 Ti1 C31 C35 -38.2(9)
C38 Ti1 C31 C35 55.9(9)
C32 Ti1 C31 C35 -115.0(9)
C33 Ti1 C31 C35 -78.9(9)
C35 C31 C32 C33 1.3(11)
Ti1 C31 C32 C33 -64.1(6)
C35 C31 C32 Ti1 65.3(10)
N2 Ti1 C32 C31 66.7(6)
N1 Ti1 C32 C31 143.7(6)
C40 Ti1 C32 C31 -167.7(9)
C35 Ti1 C32 C31 -38.6(6)
C36 Ti1 C32 C31 -116.9(8)
C39 Ti1 C32 C31 99(2)
C37 Ti1 C32 C31 -68.6(8)
C34 Ti1 C32 C31 -80.7(5)
C38 Ti1 C32 C31 -17.4(10)
N2 Ti1 C32 C33 -176.2(6)
N1 Ti1 C32 C33 -99.2(6)
C40 Ti1 C32 C33 -50.6(8)
C35 Ti1 C32 C33 78.5(6)
C36 Ti1 C32 C33 0.1(7)
C39 Ti1 C32 C33 -143.7(19)
C37 Ti1 C32 C33 48.4(7)
C38 Ti1 C32 C33 99.7(10)
C31 C32 C33 C34 0.0
Ti1 C32 C33 C34 -61.0(7)
C31 C32 C33 Ti1 61.0(7)
N2 Ti1 C33 C34 122.1(8)
N1 Ti1 C33 C34 -165.9(7)
C40 Ti1 C33 C34 -91.5(6)
C35 Ti1 C33 C34 38.0(7)
C36 Ti1 C33 C34 -62.3(6)
C31 Ti1 C33 C34 80.7(5)
C39 Ti1 C33 C34 -79.5(10)
C37 Ti1 C33 C34 -27.8(7)
C38 Ti1 C33 C34 -15.4(8)
N2 Ti1 C33 C32 4.5(7)
N1 Ti1 C33 C32 76.5(6)
C40 Ti1 C33 C32 150.9(5)
C35 Ti1 C33 C32 -79.6(6)
C36 Ti1 C33 C32 -179.9(5)
C39 Ti1 C33 C32 162.9(10)
C37 Ti1 C33 C32 -145.4(6)
C38 Ti1 C33 C32 -133.0(7)
C32 C33 C34 C35 -1.3(11)
Ti1 C33 C34 C35 -63.7(10)
C32 C33 C34 Ti1 62.5(6)
N2 Ti1 C34 C33 -85.2(9)
N1 Ti1 C34 C33 16.2(8)
C40 Ti1 C34 C33 107.1(6)
C35 Ti1 C34 C33 -115.9(10)
C36 Ti1 C34 C33 117.3(6)
C39 Ti1 C34 C33 144.0(6)
C37 Ti1 C34 C33 152.9(7)
C38 Ti1 C34 C33 169.9(6)
N2 Ti1 C34 C35 30.7(11)
N1 Ti1 C34 C35 132.0(9)
C40 Ti1 C34 C35 -137.1(8)
C36 Ti1 C34 C35 -126.9(9)
C31 Ti1 C34 C35 38.7(9)
C39 Ti1 C34 C35 -100.1(9)
C37 Ti1 C34 C35 -91.2(8)
C38 Ti1 C34 C35 -74.2(8)
C32 Ti1 C34 C35 79.9(9)
C33 Ti1 C34 C35 115.9(10)
C33 C34 C35 C31 2.0(18)
Ti1 C34 C35 C31 -65.0(11)
C33 C34 C35 Ti1 67.0(10)
C32 C31 C35 C34 -2.0(18)
Ti1 C31 C35 C34 66.0(10)
C32 C31 C35 Ti1 -68.1(10)
N2 Ti1 C35 C34 -158.2(8)
N1 Ti1 C35 C34 -73.6(10)
C40 Ti1 C35 C34 64.7(11)
C36 Ti1 C35 C34 54.0(9)
C31 Ti1 C35 C34 -114.4(13)
C39 Ti1 C35 C34 113.7(9)
C37 Ti1 C35 C34 81.4(8)
C38 Ti1 C35 C34 112.8(8)
C32 Ti1 C35 C34 -77.0(8)
C33 Ti1 C35 C34 -36.8(5)
N2 Ti1 C35 C31 -43.8(9)
N1 Ti1 C35 C31 40.7(11)
C40 Ti1 C35 C31 179.1(7)
C36 Ti1 C35 C31 168.4(8)
C39 Ti1 C35 C31 -131.9(8)
C37 Ti1 C35 C31 -164.2(8)
C34 Ti1 C35 C31 114.4(13)
C38 Ti1 C35 C31 -132.9(8)
C32 Ti1 C35 C31 37.4(6)
C33 Ti1 C35 C31 77.6(8)
N2 Ti1 C36 C40 40.6(7)
N1 Ti1 C36 C40 -45.9(5)
C35 Ti1 C36 C40 167.5(5)
C31 Ti1 C36 C40 177.5(7)
C34 Ti1 C36 C40 -164.1(5)
C32 Ti1 C36 C40 -133.8(5)
C33 Ti1 C36 C40 -133.8(5)
N2 Ti1 C36 C37 -75.0(7)
N1 Ti1 C36 C37 -161.5(5)
C31 Ti1 C36 C37 62.0(6)
C34 Ti1 C36 C37 80.3(5)
C32 Ti1 C36 C37 110.6(5)
C33 Ti1 C36 C37 110.7(4)
N2 Ti1 C37 C38 15.8(5)
N1 Ti1 C37 C38 -89.9(7)
C31 Ti1 C37 C38 104.5(4)
C34 Ti1 C37 C38 150.6(5)
C32 Ti1 C37 C38 140.2(6)
C33 Ti1 C37 C38 166.3(4)
N2 Ti1 C37 C36 132.5(6)
N1 Ti1 C37 C36 26.7(6)
C35 Ti1 C37 C36 -128.8(4)
C31 Ti1 C37 C36 -138.9(5)
C34 Ti1 C37 C36 -92.7(5)
C32 Ti1 C37 C36 -103.1(6)
C33 Ti1 C37 C36 -77.0(4)
C36 C37 C38 C39 0.0
N2 Ti1 C38 C37 -166.6(4)
N1 Ti1 C38 C37 121.2(5)
C31 Ti1 C38 C37 -93.3(5)
C34 Ti1 C38 C37 -30.1(5)
C32 Ti1 C38 C37 -82.2(8)
C33 Ti1 C38 C37 -21.1(6)
N2 Ti1 C38 C39 76.4(5)
N1 Ti1 C38 C39 4.1(5)
C35 Ti1 C38 C39 178.7(4)
C31 Ti1 C38 C39 149.6(5)
C34 Ti1 C38 C39 -147.1(5)
C32 Ti1 C38 C39 160.7(8)
C33 Ti1 C38 C39 -138.1(7)
C37 C38 C39 C40 0.0
N2 Ti1 C39 C40 143.8(5)
N1 Ti1 C39 C40 67.2(5)
C35 Ti1 C39 C40 -117.8(7)
C31 Ti1 C39 C40 -167.8(8)
C34 Ti1 C39 C40 -69.4(8)
C32 Ti1 C39 C40 110.8(19)
C33 Ti1 C39 C40 -18.0(11)
N2 Ti1 C39 C38 -100.1(5)
N1 Ti1 C39 C38 -176.7(4)
C35 Ti1 C39 C38 -1.6(6)
C31 Ti1 C39 C38 -51.6(8)
C34 Ti1 C39 C38 46.8(7)
C32 Ti1 C39 C38 -133(2)
C33 Ti1 C39 C38 98.2(11)
C38 C39 C40 C36 0.0
C37 C36 C40 C39 0.0
N2 Ti1 C40 C39 -38.1(5)
N1 Ti1 C40 C39 -110.0(5)
C35 Ti1 C40 C39 97.2(8)
C34 Ti1 C40 C39 132.7(6)
C32 Ti1 C40 C39 -158.7(7)
C33 Ti1 C40 C39 171.3(5)
N2 Ti1 C40 C36 -153.4(5)
N1 Ti1 C40 C36 134.7(5)
C35 Ti1 C40 C36 -18.1(7)
C34 Ti1 C40 C36 17.4(5)
C32 Ti1 C40 C36 86.0(7)
C33 Ti1 C40 C36 56.0(5)
N4 Ti2 C41 C42 -139.7(5)
N3 Ti2 C41 C42 -63.3(5)
C49 Ti2 C41 C42 124.6(7)
C48 Ti2 C41 C42 77.0(8)
C50 Ti2 C41 C42 172.7(7)
C47 Ti2 C41 C42 25.2(12)
C46 Ti2 C41 C42 -111(2)
N4 Ti2 C41 C45 103.9(5)
N3 Ti2 C41 C45 -179.7(5)
C49 Ti2 C41 C45 8.2(7)
C48 Ti2 C41 C45 -39.4(8)
C50 Ti2 C41 C45 56.3(7)
C47 Ti2 C41 C45 -91.2(12)
C46 Ti2 C41 C45 133(2)
C45 C41 C42 C43 0.0
Ti2 C41 C42 C43 -64.3(5)
N4 Ti2 C42 C43 157.7(6)
N3 Ti2 C42 C43 -130.6(6)
C49 Ti2 C42 C43 25.2(8)
C48 Ti2 C42 C43 -11.7(7)
C47 Ti2 C42 C43 -52.3(6)
C46 Ti2 C42 C43 -86.6(7)
N4 Ti2 C42 C41 42.1(5)
N3 Ti2 C42 C41 113.7(5)
C49 Ti2 C42 C41 -90.4(8)
C48 Ti2 C42 C41 -127.3(7)
C47 Ti2 C42 C41 -167.9(6)
C46 Ti2 C42 C41 157.8(7)
C41 C42 C43 C44 0.0
Ti2 C42 C43 C44 -65.6(5)
C41 C42 C43 Ti2 65.6(5)
N4 Ti2 C43 C42 -33.5(8)
N3 Ti2 C43 C42 48.8(5)
C49 Ti2 C43 C42 -163.5(6)
C48 Ti2 C43 C42 169.7(6)
C50 Ti2 C43 C42 -175.9(8)
C47 Ti2 C43 C42 137.4(5)
C46 Ti2 C43 C42 133.9(6)
N4 Ti2 C43 C44 81.9(9)
N3 Ti2 C43 C44 164.3(5)
C49 Ti2 C43 C44 -48.1(6)
C48 Ti2 C43 C44 -74.9(6)
C50 Ti2 C43 C44 -60.5(8)
C47 Ti2 C43 C44 -107.2(5)
C46 Ti2 C43 C44 -110.7(6)
C42 C43 C44 C45 0.0
Ti2 C43 C44 C45 -65.2(5)
C42 C43 C44 Ti2 65.2(5)
N4 Ti2 C44 C45 -12.2(7)
N3 Ti2 C44 C45 94.2(8)
C49 Ti2 C44 C45 -109.7(6)
C48 Ti2 C44 C45 -145.0(6)
C50 Ti2 C44 C45 -101.9(5)
C47 Ti2 C44 C45 -163.8(5)
C46 Ti2 C44 C45 -140.1(7)
N4 Ti2 C44 C43 -128.1(7)
N3 Ti2 C44 C43 -21.8(8)
C49 Ti2 C44 C43 134.3(6)
C48 Ti2 C44 C43 99.0(6)
C50 Ti2 C44 C43 142.1(5)
C47 Ti2 C44 C43 80.2(5)
C46 Ti2 C44 C43 104.0(7)
C43 C44 C45 C41 0.0
Ti2 C44 C45 C41 -63.6(5)
C43 C44 C45 Ti2 63.6(5)
Ti2 C41 C45 C44 63.1(5)
N4 Ti2 C45 C44 170.0(6)
N3 Ti2 C45 C44 -116.2(7)
C49 Ti2 C45 C44 69.7(6)
C48 Ti2 C45 C44 35.3(6)
C50 Ti2 C45 C44 97.3(5)
C47 Ti2 C45 C44 24.0(8)
C46 Ti2 C45 C44 83.6(9)
N4 Ti2 C45 C41 -73.4(5)
N3 Ti2 C45 C41 0.4(6)
C49 Ti2 C45 C41 -173.7(5)
C48 Ti2 C45 C41 151.9(6)
C50 Ti2 C45 C41 -146.1(5)
C47 Ti2 C45 C41 140.6(8)
C46 Ti2 C45 C41 -159.8(8)
N4 Ti2 C46 C47 177.8(6)
N3 Ti2 C46 C47 100.8(6)
C43 Ti2 C46 C47 6.1(8)
C42 Ti2 C46 C47 57.1(8)
C44 Ti2 C46 C47 -42.8(9)
C41 Ti2 C46 C47 149(2)
C45 Ti2 C46 C47 -95.2(11)
N4 Ti2 C46 C50 -65.7(6)
N3 Ti2 C46 C50 -142.7(6)
C43 Ti2 C46 C50 122.6(7)
C42 Ti2 C46 C50 173.6(7)
C44 Ti2 C46 C50 73.7(8)
C41 Ti2 C46 C50 -94(2)
C45 Ti2 C46 C50 21.3(11)
C50 C46 C47 C48 0.0
Ti2 C46 C47 C48 63.3(6)
C50 C46 C47 Ti2 -63.3(6)
N4 Ti2 C47 C48 -119.0(7)
N3 Ti2 C47 C48 168.5(6)
C43 Ti2 C47 C48 68.2(6)
C42 Ti2 C47 C48 95.6(6)
C44 Ti2 C47 C48 33.3(6)
C41 Ti2 C47 C48 78.9(10)
C45 Ti2 C47 C48 19.3(9)
N4 Ti2 C47 C46 -2.6(7)
N3 Ti2 C47 C46 -75.1(6)
C43 Ti2 C47 C46 -175.5(6)
C42 Ti2 C47 C46 -148.0(5)
C44 Ti2 C47 C46 149.7(6)
C41 Ti2 C47 C46 -164.7(10)
C45 Ti2 C47 C46 135.7(8)
C46 C47 C48 C49 0.0
Ti2 C47 C48 C49 64.1(6)
C46 C47 C48 Ti2 -64.1(6)
N4 Ti2 C48 C49 -27.6(9)
N3 Ti2 C48 C49 -129.2(7)
C43 Ti2 C48 C49 131.8(6)
C42 Ti2 C48 C49 138.6(6)
C44 Ti2 C48 C49 97.0(7)
C41 Ti2 C48 C49 99.1(7)
C45 Ti2 C48 C49 77.2(6)
N4 Ti2 C48 C47 88.2(9)
N3 Ti2 C48 C47 -13.4(7)
C43 Ti2 C48 C47 -112.3(7)
C42 Ti2 C48 C47 -105.6(6)
C44 Ti2 C48 C47 -147.2(7)
C41 Ti2 C48 C47 -145.0(7)
C45 Ti2 C48 C47 -167.0(6)
C47 C48 C49 C50 0.0
Ti2 C48 C49 C50 65.2(6)
C47 C48 C49 Ti2 -65.2(6)
N4 Ti2 C49 C50 44.1(6)
N3 Ti2 C49 C50 -37.6(9)
C43 Ti2 C49 C50 -166.5(6)
C42 Ti2 C49 C50 178.5(7)
C44 Ti2 C49 C50 167.9(6)
C41 Ti2 C49 C50 130.7(5)
C45 Ti2 C49 C50 135.4(5)
N4 Ti2 C49 C48 159.7(7)
N3 Ti2 C49 C48 78.0(9)
C43 Ti2 C49 C48 -51.0(6)
C42 Ti2 C49 C48 -65.9(8)
C44 Ti2 C49 C48 -76.5(6)
C41 Ti2 C49 C48 -113.7(6)
C45 Ti2 C49 C48 -109.1(6)
C48 C49 C50 C46 0.0
Ti2 C49 C50 C46 65.0(6)
C48 C49 C50 Ti2 -65.0(6)
C47 C46 C50 C49 0.0
N4 Ti2 C50 C49 -134.7(6)
N3 Ti2 C50 C49 154.4(6)
C43 Ti2 C50 C49 20.8(9)
C44 Ti2 C50 C49 -13.5(6)
C41 Ti2 C50 C49 -85.6(7)
C45 Ti2 C50 C49 -53.0(6)
N4 Ti2 C50 C46 109.3(6)
N3 Ti2 C50 C46 38.5(5)
C43 Ti2 C50 C46 -95.2(9)
C44 Ti2 C50 C46 -129.5(6)
C41 Ti2 C50 C46 158.4(6)
C45 Ti2 C50 C46 -169.0(5)
N6 Ti3 C51 C52 156.6(5)
N5 Ti3 C51 C52 -133.3(6)
C60 Ti3 C51 C52 21.0(9)
C59 Ti3 C51 C52 -14.1(6)
C58 Ti3 C51 C52 -53.9(6)
C57 Ti3 C51 C52 -86.5(7)
N6 Ti3 C51 C55 40.9(5)
N5 Ti3 C51 C55 111.0(6)
C60 Ti3 C51 C55 -94.8(9)
C59 Ti3 C51 C55 -129.9(6)
C58 Ti3 C51 C55 -169.6(5)
C57 Ti3 C51 C55 157.8(7)
C55 C51 C52 C53 0.0
Ti3 C51 C52 C53 -65.3(5)
C55 C51 C52 Ti3 65.3(5)
N6 Ti3 C52 C51 -34.1(8)
N5 Ti3 C52 C51 46.8(6)
C60 Ti3 C52 C51 -166.3(6)
C59 Ti3 C52 C51 167.4(6)
C56 Ti3 C52 C51 -179.4(8)
C58 Ti3 C52 C51 135.3(5)
C57 Ti3 C52 C51 132.1(6)
N6 Ti3 C52 C53 81.5(9)
N5 Ti3 C52 C53 162.5(6)
C60 Ti3 C52 C53 -50.6(6)
C59 Ti3 C52 C53 -76.9(6)
C56 Ti3 C52 C53 -63.7(8)
C58 Ti3 C52 C53 -109.1(6)
C57 Ti3 C52 C53 -112.2(6)
C51 C52 C53 C54 0.0
Ti3 C52 C53 C54 -64.5(5)
C51 C52 C53 Ti3 64.5(5)
N6 Ti3 C53 C54 -10.5(7)
N5 Ti3 C53 C54 91.4(9)
C60 Ti3 C53 C54 -112.0(7)
C59 Ti3 C53 C54 -147.1(7)
C56 Ti3 C53 C54 -104.3(6)
C58 Ti3 C53 C54 -165.8(6)
C57 Ti3 C53 C54 -142.2(7)
N6 Ti3 C53 C52 -126.8(7)
N5 Ti3 C53 C52 -24.8(9)
C60 Ti3 C53 C52 131.7(6)
C59 Ti3 C53 C52 96.6(7)
C56 Ti3 C53 C52 139.5(6)
C58 Ti3 C53 C52 77.9(6)
C57 Ti3 C53 C52 101.5(7)
Ti3 C53 C54 C55 -63.3(5)
C52 C53 C54 Ti3 63.3(5)
N6 Ti3 C54 C55 -72.2(6)
N5 Ti3 C54 C55 -2.8(7)
C60 Ti3 C54 C55 -175.4(6)
C59 Ti3 C54 C55 150.1(6)
C56 Ti3 C54 C55 -147.7(5)
C58 Ti3 C54 C55 138.0(9)
C57 Ti3 C54 C55 -161.6(10)
N6 Ti3 C54 C53 171.1(6)
N5 Ti3 C54 C53 -119.5(8)
C60 Ti3 C54 C53 67.9(6)
C59 Ti3 C54 C53 33.4(6)
C56 Ti3 C54 C53 95.6(6)
C58 Ti3 C54 C53 21.3(9)
C57 Ti3 C54 C53 81.7(10)
Ti3 C54 C55 C51 -63.2(5)
C53 C54 C55 Ti3 63.2(5)
Ti3 C51 C55 C54 64.4(5)
C52 C51 C55 Ti3 -64.4(5)
N6 Ti3 C55 C54 103.7(6)
N5 Ti3 C55 C54 177.7(6)
C60 Ti3 C55 C54 6.1(8)
C59 Ti3 C55 C54 -42.5(9)
C56 Ti3 C55 C54 55.9(7)
C58 Ti3 C55 C54 -95.3(12)
C57 Ti3 C55 C54 140(2)
N6 Ti3 C55 C51 -139.9(6)
N5 Ti3 C55 C51 -65.9(5)
C60 Ti3 C55 C51 122.4(8)
C59 Ti3 C55 C51 73.8(9)
C56 Ti3 C55 C51 172.3(7)
C58 Ti3 C55 C51 21.0(11)
C57 Ti3 C55 C51 -103(2)
N6 Ti3 C56 C57 109.7(6)
N5 Ti3 C56 C57 39.4(6)
C52 Ti3 C56 C57 -93.6(9)
C53 Ti3 C56 C57 -129.3(7)
C55 Ti3 C56 C57 157.5(6)
C54 Ti3 C56 C57 -169.2(6)
N6 Ti3 C56 C60 -134.4(6)
N5 Ti3 C56 C60 155.2(6)
C52 Ti3 C56 C60 22.2(9)
C53 Ti3 C56 C60 -13.5(7)
C55 Ti3 C56 C60 -86.6(7)
C54 Ti3 C56 C60 -53.4(6)
C60 C56 C57 C58 0.0
N6 Ti3 C57 C56 -67.3(5)
N5 Ti3 C57 C56 -141.4(6)
C52 Ti3 C57 C56 122.0(7)
C51 Ti3 C57 C56 171.9(8)
C53 Ti3 C57 C56 73.7(9)
C55 Ti3 C57 C56 -103(2)
C54 Ti3 C57 C56 21.4(12)
N6 Ti3 C57 C58 176.2(5)
N5 Ti3 C57 C58 102.2(6)
C52 Ti3 C57 C58 5.5(7)
C51 Ti3 C57 C58 55.4(8)
C53 Ti3 C57 C58 -42.8(9)
C55 Ti3 C57 C58 141(2)
C54 Ti3 C57 C58 -95.1(12)
Ti3 C57 C58 C59 63.2(5)
C56 C57 C58 Ti3 -63.2(5)
N6 Ti3 C58 C59 -121.1(7)
N5 Ti3 C58 C59 170.2(6)
C52 Ti3 C58 C59 67.8(6)
C51 Ti3 C58 C59 96.0(5)
C53 Ti3 C58 C59 33.2(6)
C55 Ti3 C58 C59 82.2(9)
C54 Ti3 C58 C59 20.7(8)
N6 Ti3 C58 C57 -4.7(7)
N5 Ti3 C58 C57 -73.4(6)
C52 Ti3 C58 C57 -175.8(6)
C51 Ti3 C58 C57 -147.6(5)
C53 Ti3 C58 C57 149.6(6)
C55 Ti3 C58 C57 -161.5(9)
C54 Ti3 C58 C57 137.1(8)
C57 C58 C59 C60 0.0
Ti3 C58 C59 C60 64.2(6)
C57 C58 C59 Ti3 -64.2(6)
N6 Ti3 C59 C58 89.1(8)
N5 Ti3 C59 C58 -11.5(7)
C52 Ti3 C59 C58 -112.0(6)
C51 Ti3 C59 C58 -103.8(5)
C53 Ti3 C59 C58 -147.3(6)
C55 Ti3 C59 C58 -142.4(7)
C54 Ti3 C59 C58 -166.2(6)
N6 Ti3 C59 C60 -26.6(8)
N5 Ti3 C59 C60 -127.2(7)
C52 Ti3 C59 C60 132.3(6)
C51 Ti3 C59 C60 140.6(6)
C53 Ti3 C59 C60 97.0(6)
C55 Ti3 C59 C60 101.9(7)
C54 Ti3 C59 C60 78.1(6)
C57 C56 C60 C59 0.0
Ti3 C56 C60 C59 -65.3(5)
Ti3 C59 C60 C56 65.5(5)
C58 C59 C60 Ti3 -65.5(5)
N6 Ti3 C60 C56 46.0(6)
N5 Ti3 C60 C56 -35.7(9)
C52 Ti3 C60 C56 -165.3(6)
C51 Ti3 C60 C56 -177.8(8)
C53 Ti3 C60 C56 168.0(6)
C55 Ti3 C60 C56 132.2(6)
C54 Ti3 C60 C56 135.7(6)
N6 Ti3 C60 C59 161.4(6)
N5 Ti3 C60 C59 79.7(9)
C52 Ti3 C60 C59 -49.9(6)
C51 Ti3 C60 C59 -62.4(8)
C53 Ti3 C60 C59 -76.6(6)
C55 Ti3 C60 C59 -112.5(6)
C54 Ti3 C60 C59 -108.9(6)
